data_4073121
loop_
_publ_author_name
'Beckmann, Jens'
'Bolsinger, Jens'

_publ_section_title
;
 Reactivity of (p-MeOC6H4)2TeO towardt-Bu2Si(OH)2. Synthesis of a
 12-Membered Tellurasiloxane Ring,cyclo-[(p-MeOC6H4)2TeOSit-Bu2O]3
;
_journal_issue 14
_journal_name_full Organometallics
_journal_page_first 3601
_journal_paper_doi 10.1021/om070084l
_journal_volume 26
_journal_year 2007
_chemical_formula_sum 'C66 H96 O12 Si3 Te3'
_chemical_formula_weight 1548.56
_chemical_name_systematic
;
 ?
;
_space_group_IT_number 14
_symmetry_cell_setting monoclinic
_symmetry_space_group_name_Hall '-P 2yn'
_symmetry_space_group_name_H-M 'P 1 21/n 1'
_atom_sites_solution_hydrogens geom
_atom_sites_solution_primary direct
_atom_sites_solution_secondary difmap
_audit_creation_method SHELXL-97
_cell_angle_alpha 90.00
_cell_angle_beta 93.219(5)
_cell_angle_gamma 90.00
_cell_formula_units_Z 4
_cell_length_a 14.079(3)
_cell_length_b 22.641(5)
_cell_length_c 22.189(5)
_cell_measurement_temperature 173
_cell_volume 7062(3)
_computing_cell_refinement 'Bruker SMART'
_computing_data_collection 'Bruker SMART'
_computing_data_reduction 'Bruker SHELXTL'
_computing_molecular_graphics 'Bruker SHELXTL'
_computing_publication_material 'Bruker SHELXTL'
_computing_structure_refinement 'Bruker SHELXTL'
_computing_structure_solution 'Bruker SHELXTL'
_diffrn_ambient_temperature 173
_diffrn_measured_fraction_theta_full 0.994
_diffrn_measured_fraction_theta_max 0.994
_diffrn_measurement_device_type 'CCD area detector'
_diffrn_measurement_method 'phi and omega scans with .3 deg in omega'
_diffrn_radiation_monochromator graphite
_diffrn_radiation_source 'fine-focus sealed tube'
_diffrn_radiation_type MoK\a
_diffrn_radiation_wavelength 0.71073
_diffrn_reflns_av_R_equivalents 0.0469
_diffrn_reflns_av_sigmaI/netI 0.0477
_diffrn_reflns_limit_h_max 20
_diffrn_reflns_limit_h_min -19
_diffrn_reflns_limit_k_max 32
_diffrn_reflns_limit_k_min -31
_diffrn_reflns_limit_l_max 30
_diffrn_reflns_limit_l_min -31
_diffrn_reflns_number 85901
_diffrn_reflns_theta_full 30.54
_diffrn_reflns_theta_max 30.54
_diffrn_reflns_theta_min 1.29
_exptl_absorpt_coefficient_mu 1.338
_exptl_absorpt_correction_T_max 1.0
_exptl_absorpt_correction_T_min 0.82
_exptl_absorpt_correction_type empiric
_exptl_crystal_colour colourless
_exptl_crystal_density_diffrn 1.456
_exptl_crystal_density_method 'not measured'
_exptl_crystal_description prism
_exptl_crystal_F_000 3144
_exptl_crystal_size_max .48
_exptl_crystal_size_mid .16
_exptl_crystal_size_min .10
_refine_diff_density_max 1.742
_refine_diff_density_min -0.762
_refine_diff_density_rms 0.127
_refine_ls_extinction_method none
_refine_ls_goodness_of_fit_ref 1.047
_refine_ls_hydrogen_treatment mixed
_refine_ls_matrix_type full
_refine_ls_number_parameters 757
_refine_ls_number_reflns 21497
_refine_ls_number_restraints 0
_refine_ls_restrained_S_all 1.047
_refine_ls_R_factor_all 0.0750
_refine_ls_R_factor_gt 0.0409
_refine_ls_shift/su_max 0.001
_refine_ls_shift/su_mean 0.000
_refine_ls_structure_factor_coef Fsqd
_refine_ls_weighting_details 'calc w=1/[\s^2^(Fo^2^)+(0.0525P)^2^+6.1280P] where P=(Fo^2^+2Fc^2^)/3'
_refine_ls_weighting_scheme calc
_refine_ls_wR_factor_gt 0.0905
_refine_ls_wR_factor_ref 0.1102
_reflns_number_gt 15197
_reflns_number_total 21497
_reflns_threshold_expression >2sigma(I)
_cod_data_source_file om070084l-file001.cif
_cod_data_source_block added_by_encifer
_cod_depositor_comments
;
The following automatic conversions were performed:

'_symmetry_cell_setting' value 'Monoclinic' changed to 'monoclinic'
according to /home/saulius/struct/CIF-dictionaries/cif_core.dic
dictionary named 'cif_core.dic' version 2.4.1 from 2010-06-29.

Automatic conversion script
Id: cif_fix_values 1715 2011-07-08 13:25:40Z adriana 
;
_cod_original_sg_symbol_H-M 'P2(1)/n  '
_cod_database_code 4073121

loop_
_symmetry_equiv_pos_as_xyz
'x, y, z'
'-x+1/2, y+1/2, -z+1/2'
'-x, -y, -z'
'x-1/2, -y-1/2, z-1/2'

loop_
_atom_site_label
_atom_site_type_symbol
_atom_site_fract_x
_atom_site_fract_y
_atom_site_fract_z
_atom_site_U_iso_or_equiv
_atom_site_adp_type
_atom_site_occupancy
_atom_site_symmetry_multiplicity
_atom_site_calc_flag
_atom_site_refinement_flags
Te1 Te -0.167030(14) 0.271932(9) 0.373949(10) 0.02290(5) Uani 1 1 d .
Te2 Te 0.135494(15) 0.243014(9) 0.322713(9) 0.02161(5) Uani 1 1 d .
Te3 Te -0.003667(15) 0.426462(9) 0.306147(10) 0.02482(6) Uani 1 1 d .
Si1 Si -0.01158(6) 0.15570(4) 0.40324(4) 0.01910(16) Uani 1 1 d .
Si3 Si -0.21599(6) 0.41951(4) 0.37500(4) 0.02200(18) Uani 1 1 d .
Si2 Si 0.22450(6) 0.38015(4) 0.28127(4) 0.02187(18) Uani 1 1 d .
C61 C 0.1151(2) 0.54048(14) 0.30516(16) 0.0287(7) Uani 1 1 d .
H61 H 0.1575 0.5166 0.2856 0.034 Uiso 1 1 calc R
C53 C -0.1454(3) 0.43539(18) 0.10073(18) 0.0397(9) Uani 1 1 d .
O8 O -0.51486(18) 0.17132(12) 0.50543(13) 0.0392(6) Uani 1 1 d .
O7 O -0.3103(2) 0.21475(12) 0.10861(12) 0.0401(6) Uani 1 1 d .
O10 O 0.51437(19) 0.09721(12) 0.33797(14) 0.0435(7) Uani 1 1 d .
C16 C -0.2585(3) 0.1772(2) 0.07115(19) 0.0498(11) Uani 1 1 d .
H16A H -0.2892 0.1761 0.0314 0.075 Uiso 1 1 calc R
H16B H -0.2563 0.1381 0.0878 0.075 Uiso 1 1 calc R
H16C H -0.1949 0.1921 0.0688 0.075 Uiso 1 1 calc R
O3 O 0.20607(16) 0.30917(9) 0.27942(10) 0.0243(5) Uani 1 1 d .
O6 O -0.24038(16) 0.35018(9) 0.36165(11) 0.0261(5) Uani 1 1 d .
O9 O 0.0003(2) 0.16562(15) 0.06183(13) 0.0532(8) Uani 1 1 d .
O4 O 0.12774(16) 0.41860(10) 0.27115(11) 0.0271(5) Uani 1 1 d .
O11 O -0.1949(2) 0.43760(15) 0.04609(14) 0.0543(8) Uani 1 1 d .
O12 O 0.0950(2) 0.69112(12) 0.36559(14) 0.0466(7) Uani 1 1 d .
C83 C 0.0174(3) 0.24822(17) 0.48833(18) 0.0392(9) Uani 1 1 d .
H83A H -0.0495 0.2562 0.4832 0.059 Uiso 1 1 calc R
H83B H 0.0503 0.2691 0.4582 0.059 Uiso 1 1 calc R
H83C H 0.0406 0.2610 0.5277 0.059 Uiso 1 1 calc R
C50 C -0.0616(3) 0.42791(15) 0.21692(17) 0.0298(7) Uani 1 1 d .
C62 C 0.1394(2) 0.59865(15) 0.31868(16) 0.0295(7) Uani 1 1 d .
H62 H 0.1976 0.6136 0.3080 0.035 Uiso 1 1 calc R
C26 C -0.6069(3) 0.1959(2) 0.4953(2) 0.0422(9) Uani 1 1 d .
H26A H -0.6513 0.1741 0.5179 0.063 Uiso 1 1 calc R
H26B H -0.6255 0.1937 0.4531 0.063 Uiso 1 1 calc R
H26C H -0.6061 0.2364 0.5080 0.063 Uiso 1 1 calc R
C22 C -0.4510(3) 0.24659(16) 0.44057(17) 0.0326(8) Uani 1 1 d .
H22 H -0.5098 0.2651 0.4348 0.039 Uiso 1 1 calc R
C44 C 0.4314(2) 0.18730(15) 0.30721(16) 0.0287(7) Uani 1 1 d .
H44 H 0.4858 0.2041 0.2925 0.034 Uiso 1 1 calc R
C43 C 0.4348(2) 0.13116(15) 0.33192(16) 0.0295(7) Uani 1 1 d .
C110 C -0.3297(2) 0.46134(14) 0.35382(17) 0.0297(7) Uani 1 1 d .
C64 C -0.0106(3) 0.61226(16) 0.36140(19) 0.0375(9) Uani 1 1 d .
H64 H -0.0537 0.6367 0.3797 0.045 Uiso 1 1 calc R
C12 C -0.1982(3) 0.19403(17) 0.19395(17) 0.0342(8) Uani 1 1 d .
H12 H -0.1649 0.1665 0.1723 0.041 Uiso 1 1 calc R
C23 C -0.4419(2) 0.19687(15) 0.47658(16) 0.0292(7) Uani 1 1 d .
C45 C 0.3458(2) 0.21835(14) 0.30463(15) 0.0257(7) Uani 1 1 d .
H45 H 0.3432 0.2561 0.2881 0.031 Uiso 1 1 calc R
C20 C -0.2843(2) 0.24110(14) 0.42068(15) 0.0236(6) Uani 1 1 d .
C32 C 0.0568(3) 0.13766(17) 0.16347(16) 0.0332(8) Uani 1 1 d .
H32 H 0.0558 0.0976 0.1540 0.040 Uiso 1 1 calc R
C41 C 0.2682(2) 0.13681(14) 0.35021(16) 0.0270(7) Uani 1 1 d .
H41 H 0.2138 0.1197 0.3646 0.032 Uiso 1 1 calc R
O2 O 0.07029(16) 0.16950(10) 0.35570(10) 0.0249(5) Uani 1 1 d .
C31 C 0.0848(2) 0.15640(15) 0.22130(15) 0.0271(7) Uani 1 1 d .
H31 H 0.1025 0.1288 0.2508 0.032 Uiso 1 1 calc R
C60 C 0.0287(2) 0.51765(14) 0.32040(15) 0.0250(7) Uani 1 1 d .
C63 C 0.0774(3) 0.63409(15) 0.34782(17) 0.0327(8) Uani 1 1 d .
C21 C -0.3725(2) 0.26888(14) 0.41307(17) 0.0296(7) Uani 1 1 d .
H21 H -0.3788 0.3027 0.3893 0.036 Uiso 1 1 calc R
C42 C 0.3525(3) 0.10582(15) 0.35250(16) 0.0309(7) Uani 1 1 d .
H42 H 0.3545 0.0676 0.3679 0.037 Uiso 1 1 calc R
C82 C -0.0137(3) 0.1517(2) 0.53440(17) 0.0429(9) Uani 1 1 d .
H82A H -0.0813 0.1575 0.5296 0.064 Uiso 1 1 calc R
H82B H 0.0098 0.1688 0.5719 0.064 Uiso 1 1 calc R
H82C H 0.0001 0.1102 0.5345 0.064 Uiso 1 1 calc R
C24 C -0.3531(3) 0.17036(17) 0.48637(18) 0.0363(8) Uani 1 1 d .
H24 H -0.3462 0.1380 0.5121 0.044 Uiso 1 1 calc R
C102 C 0.3627(4) 0.3541(2) 0.3769(2) 0.0598(14) Uani 1 1 d .
H10A H 0.3377 0.3147 0.3739 0.090 Uiso 1 1 calc R
H10B H 0.3858 0.3617 0.4177 0.090 Uiso 1 1 calc R
H10C H 0.4140 0.3583 0.3505 0.090 Uiso 1 1 calc R
C70 C -0.0377(3) 0.07373(14) 0.39658(16) 0.0282(7) Uani 1 1 d .
C92 C 0.3935(3) 0.3691(2) 0.2139(2) 0.0538(12) Uani 1 1 d .
H92A H 0.4312 0.3825 0.2486 0.081 Uiso 1 1 calc R
H92B H 0.4246 0.3793 0.1779 0.081 Uiso 1 1 calc R
H92C H 0.3861 0.3270 0.2159 0.081 Uiso 1 1 calc R
C13 C -0.2771(3) 0.22213(15) 0.16696(16) 0.0314(8) Uani 1 1 d .
C111 C -0.3121(3) 0.52794(17) 0.3452(2) 0.0475(11) Uani 1 1 d .
H11A H -0.2858 0.5445 0.3823 0.071 Uiso 1 1 calc R
H11B H -0.3712 0.5472 0.3340 0.071 Uiso 1 1 calc R
H11C H -0.2684 0.5336 0.3140 0.071 Uiso 1 1 calc R
C33 C 0.0302(3) 0.17957(18) 0.11998(16) 0.0359(8) Uani 1 1 d .
C11 C -0.1689(2) 0.20698(16) 0.25328(16) 0.0304(7) Uani 1 1 d .
H11 H -0.1163 0.1878 0.2714 0.036 Uiso 1 1 calc R
C91 C 0.2365(3) 0.3765(2) 0.15683(19) 0.0485(11) Uani 1 1 d .
H91A H 0.1747 0.3946 0.1551 0.073 Uiso 1 1 calc R
H91B H 0.2296 0.3344 0.1592 0.073 Uiso 1 1 calc R
H91C H 0.2685 0.3865 0.1212 0.073 Uiso 1 1 calc R
C40 C 0.2645(2) 0.19370(13) 0.32637(14) 0.0217(6) Uani 1 1 d .
C10 C -0.2174(2) 0.24821(14) 0.28551(15) 0.0249(7) Uani 1 1 d .
O1 O -0.11158(16) 0.18835(10) 0.38413(10) 0.0256(5) Uani 1 1 d .
C71 C -0.1279(3) 0.05575(17) 0.4283(2) 0.0407(9) Uani 1 1 d .
H71A H -0.1200 0.0651 0.4704 0.061 Uiso 1 1 calc R
H71B H -0.1383 0.0141 0.4234 0.061 Uiso 1 1 calc R
H71C H -0.1817 0.0769 0.4106 0.061 Uiso 1 1 calc R
C80 C 0.0347(2) 0.18156(15) 0.48186(14) 0.0253(7) Uani 1 1 d .
C30 C 0.0867(2) 0.21572(14) 0.23527(15) 0.0249(7) Uani 1 1 d .
C90 C 0.2948(3) 0.39879(15) 0.21268(18) 0.0335(8) Uani 1 1 d .
C34 C 0.0319(3) 0.23914(19) 0.13403(19) 0.0436(10) Uani 1 1 d .
H34 H 0.0139 0.2669 0.1046 0.052 Uiso 1 1 calc R
C14 C -0.3281(3) 0.26239(17) 0.20022(18) 0.0393(9) Uani 1 1 d .
H14 H -0.3824 0.2802 0.1827 0.047 Uiso 1 1 calc R
C25 C -0.2755(3) 0.19178(16) 0.45809(17) 0.0331(8) Uani 1 1 d .
H25 H -0.2169 0.1732 0.4640 0.040 Uiso 1 1 calc R
C52 C -0.0616(3) 0.46397(19) 0.11494(18) 0.0442(10) Uani 1 1 d .
H52 H -0.0330 0.4864 0.0859 0.053 Uiso 1 1 calc R
C101 C 0.2080(4) 0.3942(2) 0.40566(19) 0.0539(12) Uani 1 1 d .
H10D H 0.1575 0.4215 0.3953 0.081 Uiso 1 1 calc R
H10E H 0.2360 0.4038 0.4449 0.081 Uiso 1 1 calc R
H10F H 0.1830 0.3548 0.4061 0.081 Uiso 1 1 calc R
C35 C 0.0603(3) 0.25747(16) 0.19172(18) 0.0347(8) Uani 1 1 d .
H35 H 0.0617 0.2975 0.2013 0.042 Uiso 1 1 calc R
C51 C -0.0191(3) 0.45945(17) 0.17301(18) 0.0388(9) Uani 1 1 d .
H51 H 0.0388 0.4781 0.1821 0.047 Uiso 1 1 calc R
C103 C 0.3256(3) 0.46066(18) 0.3640(2) 0.0516(12) Uani 1 1 d .
H10G H 0.2770 0.4890 0.3530 0.077 Uiso 1 1 calc R
H10H H 0.3769 0.4645 0.3375 0.077 Uiso 1 1 calc R
H10I H 0.3491 0.4676 0.4048 0.077 Uiso 1 1 calc R
C15 C -0.2982(3) 0.27582(16) 0.25886(17) 0.0336(8) Uani 1 1 d .
H15 H -0.3317 0.3032 0.2807 0.040 Uiso 1 1 calc R
C066 C 0.1901(3) 0.71223(18) 0.3636(2) 0.0513(11) Uani 1 1 d .
H06A H 0.1931 0.7525 0.3770 0.077 Uiso 1 1 calc R
H06B H 0.2098 0.7100 0.3229 0.077 Uiso 1 1 calc R
H06C H 0.2315 0.6884 0.3894 0.077 Uiso 1 1 calc R
C65 C -0.0352(3) 0.55426(16) 0.34794(18) 0.0326(8) Uani 1 1 d .
H65 H -0.0944 0.5398 0.3573 0.039 Uiso 1 1 calc R
O5 O -0.13834(16) 0.44558(10) 0.33104(11) 0.0301(5) Uani 1 1 d .
C46 C 0.6000(3) 0.1186(2) 0.3144(2) 0.0489(11) Uani 1 1 d .
H46A H 0.6499 0.0902 0.3220 0.073 Uiso 1 1 calc R
H46B H 0.6176 0.1553 0.3337 0.073 Uiso 1 1 calc R
H46C H 0.5902 0.1247 0.2717 0.073 Uiso 1 1 calc R
C100 C 0.2842(3) 0.39839(16) 0.35877(17) 0.0344(8) Uani 1 1 d .
C81 C 0.1421(3) 0.1714(2) 0.49113(18) 0.0419(10) Uani 1 1 d .
H81A H 0.1739 0.1896 0.4588 0.063 Uiso 1 1 calc R
H81B H 0.1550 0.1298 0.4915 0.063 Uiso 1 1 calc R
H81C H 0.1647 0.1884 0.5289 0.063 Uiso 1 1 calc R
C113 C -0.3719(3) 0.43769(18) 0.2930(2) 0.0453(10) Uani 1 1 d .
H11D H -0.3838 0.3961 0.2964 0.068 Uiso 1 1 calc R
H11E H -0.3277 0.4444 0.2623 0.068 Uiso 1 1 calc R
H11F H -0.4305 0.4578 0.2825 0.068 Uiso 1 1 calc R
C121 C -0.0626(3) 0.41197(19) 0.46307(19) 0.0427(10) Uani 1 1 d .
H12A H -0.0279 0.4375 0.4376 0.064 Uiso 1 1 calc R
H12B H -0.0546 0.3717 0.4508 0.064 Uiso 1 1 calc R
H12C H -0.0390 0.4166 0.5042 0.064 Uiso 1 1 calc R
C112 C -0.4049(3) 0.45319(19) 0.4015(2) 0.0471(11) Uani 1 1 d .
H11G H -0.4163 0.4118 0.4073 0.071 Uiso 1 1 calc R
H11H H -0.4631 0.4722 0.3878 0.071 Uiso 1 1 calc R
H11I H -0.3819 0.4705 0.4390 0.071 Uiso 1 1 calc R
C73 C -0.0541(4) 0.05782(18) 0.33003(19) 0.0511(12) Uani 1 1 d .
H73A H 0.0010 0.0684 0.3088 0.077 Uiso 1 1 calc R
H73B H -0.1085 0.0789 0.3132 0.077 Uiso 1 1 calc R
H73C H -0.0651 0.0161 0.3262 0.077 Uiso 1 1 calc R
C123 C -0.2219(3) 0.3865(2) 0.49929(18) 0.0475(10) Uani 1 1 d .
H12D H -0.2174 0.3467 0.4848 0.071 Uiso 1 1 calc R
H12E H -0.2876 0.3978 0.4996 0.071 Uiso 1 1 calc R
H12F H -0.1931 0.3890 0.5395 0.071 Uiso 1 1 calc R
C36 C -0.0003(4) 0.1053(2) 0.0450(2) 0.0593(13) Uani 1 1 d .
H36A H -0.0227 0.1017 0.0035 0.089 Uiso 1 1 calc R
H36B H -0.0416 0.0837 0.0700 0.089 Uiso 1 1 calc R
H36C H 0.0630 0.0897 0.0501 0.089 Uiso 1 1 calc R
C72 C 0.0466(3) 0.03589(16) 0.4230(2) 0.0417(9) Uani 1 1 d .
H72A H 0.0583 0.0451 0.4650 0.063 Uiso 1 1 calc R
H72B H 0.1025 0.0445 0.4017 0.063 Uiso 1 1 calc R
H72C H 0.0311 -0.0052 0.4186 0.063 Uiso 1 1 calc R
C56 C -0.1590(4) 0.4754(3) 0.0019(2) 0.0721(16) Uani 1 1 d .
H56A H -0.1994 0.4734 -0.0343 0.108 Uiso 1 1 calc R
H56B H -0.0959 0.4633 -0.0066 0.108 Uiso 1 1 calc R
H56C H -0.1575 0.5153 0.0168 0.108 Uiso 1 1 calc R
C55 C -0.1464(3) 0.3981(2) 0.2025(2) 0.0493(11) Uani 1 1 d .
H55 H -0.1754 0.3761 0.2317 0.059 Uiso 1 1 calc R
C54 C -0.1870(3) 0.4015(2) 0.1444(2) 0.0543(12) Uani 1 1 d .
H54 H -0.2427 0.3808 0.1344 0.065 Uiso 1 1 calc R
C120 C -0.1697(3) 0.42837(16) 0.45747(16) 0.0327(8) Uani 1 1 d .
C93 C 0.3075(4) 0.4657(2) 0.2050(2) 0.0613(14) Uani 1 1 d .
H93A H 0.2464 0.4846 0.2040 0.092 Uiso 1 1 calc R
H93B H 0.3374 0.4734 0.1680 0.092 Uiso 1 1 calc R
H93C H 0.3466 0.4808 0.2383 0.092 Uiso 1 1 calc R
C122 C -0.1780(3) 0.49163(19) 0.4817(2) 0.0498(11) Uani 1 1 d .
H12G H -0.1458 0.5184 0.4562 0.075 Uiso 1 1 calc R
H12H H -0.1494 0.4936 0.5220 0.075 Uiso 1 1 calc R
H12I H -0.2439 0.5024 0.4821 0.075 Uiso 1 1 calc R

loop_
_atom_site_aniso_label
_atom_site_aniso_U_11
_atom_site_aniso_U_22
_atom_site_aniso_U_33
_atom_site_aniso_U_23
_atom_site_aniso_U_13
_atom_site_aniso_U_12
Te1 0.02115(10) 0.02115(9) 0.02583(11) 0.00264(8) -0.00388(8) -0.00113(7)
Te2 0.02309(10) 0.01990(9) 0.02208(10) 0.00129(7) 0.00346(8) 0.00145(7)
Te3 0.02397(11) 0.02101(10) 0.02974(12) 0.00343(8) 0.00394(8) 0.00043(7)
Si1 0.0204(4) 0.0191(4) 0.0177(4) 0.0028(3) 0.0008(3) 0.0010(3)
Si3 0.0198(4) 0.0197(4) 0.0264(5) 0.0002(3) 0.0003(3) -0.0012(3)
Si2 0.0211(4) 0.0185(4) 0.0262(5) 0.0003(3) 0.0034(3) -0.0001(3)
C61 0.0270(17) 0.0241(15) 0.0352(19) -0.0003(13) 0.0043(14) 0.0001(13)
C53 0.044(2) 0.042(2) 0.032(2) -0.0097(16) -0.0032(17) 0.0006(17)
O8 0.0291(14) 0.0482(16) 0.0412(16) 0.0064(12) 0.0086(12) -0.0027(11)
O7 0.0500(17) 0.0424(15) 0.0268(13) -0.0026(11) -0.0089(12) 0.0060(13)
O10 0.0304(14) 0.0394(15) 0.0602(19) -0.0018(13) -0.0010(13) 0.0127(11)
C16 0.061(3) 0.054(3) 0.033(2) -0.0016(19) -0.003(2) 0.013(2)
O3 0.0272(12) 0.0180(10) 0.0277(12) 0.0017(8) 0.0023(10) -0.0003(8)
O6 0.0291(12) 0.0187(10) 0.0297(13) 0.0019(9) -0.0052(10) -0.0005(9)
O9 0.065(2) 0.067(2) 0.0260(15) 0.0059(14) -0.0123(14) -0.0193(16)
O4 0.0238(12) 0.0242(11) 0.0336(13) 0.0040(9) 0.0053(10) 0.0058(9)
O11 0.0543(19) 0.070(2) 0.0371(17) -0.0102(15) -0.0076(15) -0.0065(16)
O12 0.0506(18) 0.0287(13) 0.061(2) -0.0092(13) 0.0110(15) -0.0080(12)
C83 0.046(2) 0.039(2) 0.031(2) -0.0077(15) -0.0124(17) 0.0045(16)
C50 0.0293(18) 0.0274(16) 0.0325(19) -0.0027(14) 0.0013(14) 0.0007(13)
C62 0.0256(17) 0.0283(16) 0.0348(19) 0.0032(14) 0.0037(14) -0.0043(13)
C26 0.0251(19) 0.056(3) 0.046(2) -0.0017(19) 0.0050(17) -0.0026(17)
C22 0.0272(18) 0.0329(18) 0.038(2) -0.0012(15) 0.0012(15) 0.0051(14)
C44 0.0226(16) 0.0280(16) 0.0359(19) -0.0039(14) 0.0048(14) -0.0013(13)
C43 0.0260(17) 0.0299(17) 0.0322(19) -0.0052(14) -0.0023(14) 0.0059(13)
C110 0.0264(17) 0.0237(15) 0.039(2) 0.0016(14) 0.0040(15) -0.0013(12)
C64 0.034(2) 0.0299(18) 0.049(2) -0.0066(16) 0.0073(17) 0.0038(15)
C12 0.036(2) 0.0380(19) 0.0282(19) 0.0005(15) 0.0005(15) 0.0089(15)
C23 0.0290(18) 0.0334(17) 0.0254(17) -0.0010(14) 0.0043(14) -0.0024(14)
C45 0.0291(17) 0.0208(14) 0.0272(17) 0.0016(12) 0.0009(13) 0.0012(12)
C20 0.0223(15) 0.0232(14) 0.0248(16) 0.0006(12) -0.0025(12) 0.0015(11)
C32 0.0355(19) 0.0386(19) 0.0255(18) 0.0015(14) 0.0013(15) -0.0066(15)
C41 0.0291(17) 0.0230(15) 0.0292(18) 0.0027(13) 0.0041(14) 0.0018(12)
O2 0.0266(12) 0.0260(11) 0.0227(12) 0.0024(9) 0.0077(9) 0.0000(9)
C31 0.0293(17) 0.0297(16) 0.0224(16) 0.0033(13) 0.0028(13) -0.0020(13)
C60 0.0236(16) 0.0246(15) 0.0270(17) 0.0030(12) 0.0028(13) 0.0003(12)
C63 0.040(2) 0.0253(16) 0.033(2) 0.0023(14) 0.0016(16) -0.0017(14)
C21 0.0274(17) 0.0232(15) 0.038(2) 0.0052(13) -0.0028(15) 0.0015(13)
C42 0.039(2) 0.0219(15) 0.0322(19) 0.0043(13) 0.0029(15) 0.0044(13)
C82 0.050(2) 0.054(2) 0.0251(19) 0.0045(17) 0.0042(17) -0.0025(19)
C24 0.036(2) 0.038(2) 0.035(2) 0.0146(16) 0.0055(16) 0.0037(15)
C102 0.064(3) 0.050(3) 0.061(3) -0.017(2) -0.033(3) 0.020(2)
C70 0.0354(19) 0.0234(15) 0.0262(17) 0.0009(13) 0.0059(14) 0.0002(13)
C92 0.029(2) 0.069(3) 0.065(3) 0.004(2) 0.020(2) -0.001(2)
C13 0.0361(19) 0.0303(17) 0.0271(18) 0.0050(14) -0.0033(15) -0.0021(14)
C111 0.031(2) 0.0291(19) 0.081(3) 0.010(2) -0.002(2) 0.0062(15)
C33 0.0323(19) 0.050(2) 0.0253(18) 0.0042(16) -0.0016(15) -0.0131(16)
C11 0.0262(17) 0.0352(18) 0.0295(18) 0.0073(14) 0.0004(14) 0.0063(14)
C91 0.056(3) 0.057(3) 0.034(2) 0.0048(19) 0.013(2) 0.002(2)
C40 0.0231(15) 0.0209(14) 0.0212(15) -0.0014(11) 0.0013(12) 0.0009(11)
C10 0.0247(16) 0.0241(15) 0.0254(17) 0.0044(12) -0.0032(13) -0.0028(12)
O1 0.0217(11) 0.0263(11) 0.0282(12) 0.0028(9) -0.0027(9) 0.0027(9)
C71 0.039(2) 0.0287(18) 0.055(3) 0.0042(17) 0.0093(19) -0.0046(15)
C80 0.0264(16) 0.0325(16) 0.0166(15) 0.0007(12) -0.0013(12) 0.0049(13)
C30 0.0201(15) 0.0282(16) 0.0265(17) 0.0055(13) 0.0017(13) -0.0011(12)
C90 0.0334(19) 0.0273(17) 0.041(2) 0.0063(15) 0.0131(16) -0.0005(14)
C34 0.046(2) 0.049(2) 0.034(2) 0.0214(17) -0.0151(18) -0.0111(18)
C14 0.036(2) 0.042(2) 0.039(2) -0.0026(17) -0.0121(17) 0.0093(16)
C25 0.0259(17) 0.0389(19) 0.035(2) 0.0108(15) 0.0021(15) 0.0085(14)
C52 0.052(3) 0.049(2) 0.032(2) 0.0073(17) -0.0021(18) -0.0134(19)
C101 0.068(3) 0.062(3) 0.031(2) -0.015(2) -0.002(2) -0.008(2)
C35 0.0336(19) 0.0313(17) 0.038(2) 0.0110(15) -0.0053(16) -0.0057(14)
C51 0.037(2) 0.040(2) 0.038(2) 0.0059(16) -0.0020(17) -0.0149(16)
C103 0.046(2) 0.038(2) 0.069(3) -0.010(2) -0.019(2) -0.0056(18)
C15 0.0313(19) 0.0339(18) 0.035(2) -0.0068(15) -0.0058(15) 0.0075(14)
C066 0.068(3) 0.032(2) 0.054(3) -0.0022(19) 0.008(2) -0.019(2)
C65 0.0239(17) 0.0308(17) 0.044(2) -0.0034(15) 0.0053(15) 0.0008(13)
O5 0.0241(12) 0.0301(12) 0.0365(14) 0.0045(10) 0.0048(10) -0.0016(9)
C46 0.030(2) 0.052(3) 0.065(3) -0.009(2) 0.000(2) 0.0111(18)
C100 0.0340(19) 0.0320(18) 0.036(2) -0.0074(15) -0.0056(16) 0.0005(14)
C81 0.031(2) 0.058(3) 0.035(2) -0.0082(18) -0.0097(16) 0.0067(17)
C113 0.037(2) 0.042(2) 0.056(3) 0.0044(19) -0.0151(19) 0.0090(17)
C121 0.038(2) 0.053(2) 0.036(2) -0.0041(18) -0.0102(17) -0.0013(18)
C112 0.0250(19) 0.045(2) 0.072(3) 0.001(2) 0.015(2) 0.0036(16)
C73 0.083(3) 0.0310(19) 0.039(2) -0.0045(17) 0.000(2) -0.017(2)
C123 0.055(3) 0.060(3) 0.027(2) 0.0017(18) 0.0005(19) -0.009(2)
C36 0.058(3) 0.090(4) 0.029(2) -0.014(2) -0.003(2) -0.007(3)
C72 0.050(2) 0.0241(17) 0.052(3) 0.0059(16) 0.014(2) 0.0071(16)
C56 0.089(4) 0.089(4) 0.036(3) 0.003(3) -0.014(3) -0.012(3)
C55 0.045(2) 0.063(3) 0.040(2) 0.001(2) 0.0025(19) -0.026(2)
C54 0.045(3) 0.074(3) 0.044(3) -0.008(2) -0.001(2) -0.023(2)
C120 0.0331(19) 0.0387(19) 0.0261(18) -0.0075(14) 0.0013(15) -0.0030(15)
C93 0.079(4) 0.040(2) 0.069(3) 0.010(2) 0.042(3) -0.009(2)
C122 0.055(3) 0.046(2) 0.048(3) -0.018(2) 0.000(2) 0.000(2)

loop_
_atom_type_symbol
_atom_type_description
_atom_type_scat_dispersion_real
_atom_type_scat_dispersion_imag
_atom_type_scat_source
C C 0.0033 0.0016 'International Tables Vol C Tables 4.2.6.8 and 6.1.1.4'
H H 0.0000 0.0000 'International Tables Vol C Tables 4.2.6.8 and 6.1.1.4'
O O 0.0106 0.0060 'International Tables Vol C Tables 4.2.6.8 and 6.1.1.4'
Si Si 0.0817 0.0704 'International Tables Vol C Tables 4.2.6.8 and 6.1.1.4'
Te Te -0.5308 1.6751 'International Tables Vol C Tables 4.2.6.8 and 6.1.1.4'

loop_
_geom_angle_atom_site_label_1
_geom_angle_atom_site_label_2
_geom_angle_atom_site_label_3
_geom_angle
O1 Te1 O6 172.17(9)
O1 Te1 C10 88.49(11)
O6 Te1 C10 87.48(11)
O1 Te1 C20 86.82(11)
O6 Te1 C20 87.10(11)
C10 Te1 C20 98.06(13)
O2 Te2 O3 171.76(9)
O2 Te2 C30 87.79(11)
O3 Te2 C30 85.71(11)
O2 Te2 C40 87.64(10)
O3 Te2 C40 88.08(10)
C30 Te2 C40 96.56(12)
O5 Te3 O4 170.47(9)
O5 Te3 C50 86.25(12)
O4 Te3 C50 87.43(12)
O5 Te3 C60 87.07(11)
O4 Te3 C60 87.17(11)
C50 Te3 C60 101.13(13)
O1 Si1 O2 112.10(12)
O1 Si1 C70 105.27(14)
O2 Si1 C70 106.11(14)
O1 Si1 C80 110.09(13)
O2 Si1 C80 108.20(14)
C70 Si1 C80 115.08(15)
O5 Si3 O6 112.61(13)
O5 Si3 C110 104.96(14)
O6 Si3 C110 105.64(14)
O5 Si3 C120 109.41(15)
O6 Si3 C120 109.31(14)
C110 Si3 C120 114.90(17)
O4 Si2 O3 113.26(12)
O4 Si2 C90 103.87(15)
O3 Si2 C90 106.69(14)
O4 Si2 C100 109.34(15)
O3 Si2 C100 107.25(14)
C90 Si2 C100 116.58(18)
C60 C61 C62 120.8(3)
O11 C53 C52 125.4(4)
O11 C53 C54 115.1(4)
C52 C53 C54 119.5(4)
C23 O8 C26 117.6(3)
C13 O7 C16 118.0(3)
C43 O10 C46 118.8(3)
Si2 O3 Te2 141.70(14)
Si3 O6 Te1 134.80(13)
C33 O9 C36 117.9(3)
Si2 O4 Te3 139.60(14)
C53 O11 C56 116.9(4)
C63 O12 C066 117.6(3)
C51 C50 C55 119.4(4)
C51 C50 Te3 121.1(3)
C55 C50 Te3 119.4(3)
C63 C62 C61 120.0(3)
C23 C22 C21 120.0(3)
C43 C44 C45 119.3(3)
O10 C43 C44 124.6(3)
O10 C43 C42 115.5(3)
C44 C43 C42 119.9(3)
C111 C110 C113 106.8(3)
C111 C110 C112 108.8(3)
C113 C110 C112 108.2(3)
C111 C110 Si3 112.3(2)
C113 C110 Si3 108.8(2)
C112 C110 Si3 111.8(3)
C63 C64 C65 120.5(3)
C13 C12 C11 120.1(3)
O8 C23 C22 124.5(3)
O8 C23 C24 115.8(3)
C22 C23 C24 119.7(3)
C40 C45 C44 120.9(3)
C21 C20 C25 118.9(3)
C21 C20 Te1 120.4(2)
C25 C20 Te1 120.7(2)
C33 C32 C31 119.0(4)
C42 C41 C40 120.0(3)
Si1 O2 Te2 136.84(13)
C30 C31 C32 120.4(3)
C61 C60 C65 119.0(3)
C61 C60 Te3 120.6(2)
C65 C60 Te3 120.3(2)
O12 C63 C62 125.2(3)
O12 C63 C64 115.1(3)
C62 C63 C64 119.6(3)
C22 C21 C20 120.6(3)
C41 C42 C43 120.6(3)
C25 C24 C23 120.3(3)
C73 C70 C71 107.2(3)
C73 C70 C72 107.8(3)
C71 C70 C72 108.3(3)
C73 C70 Si1 109.0(2)
C71 C70 Si1 112.6(2)
C72 C70 Si1 111.7(2)
O7 C13 C12 125.3(3)
O7 C13 C14 115.0(3)
C12 C13 C14 119.6(3)
O9 C33 C34 115.9(3)
O9 C33 C32 123.5(4)
C34 C33 C32 120.6(3)
C10 C11 C12 120.3(3)
C45 C40 C41 119.4(3)
C45 C40 Te2 119.7(2)
C41 C40 Te2 120.9(2)
C11 C10 C15 119.8(3)
C11 C10 Te1 120.1(2)
C15 C10 Te1 120.0(3)
Si1 O1 Te1 139.98(14)
C81 C80 C83 107.2(3)
C81 C80 C82 107.9(3)
C83 C80 C82 106.3(3)
C81 C80 Si1 111.0(2)
C83 C80 Si1 109.7(2)
C82 C80 Si1 114.3(2)
C31 C30 C35 120.4(3)
C31 C30 Te2 119.5(2)
C35 C30 Te2 120.0(3)
C91 C90 C93 107.2(4)
C91 C90 C92 108.1(4)
C93 C90 C92 108.7(4)
C91 C90 Si2 107.1(3)
C93 C90 Si2 112.0(3)
C92 C90 Si2 113.4(3)
C35 C34 C33 120.1(3)
C15 C14 C13 120.3(3)
C24 C25 C20 120.5(3)
C53 C52 C51 119.9(4)
C34 C35 C30 119.5(4)
C50 C51 C52 120.9(4)
C14 C15 C10 119.9(3)
C64 C65 C60 120.0(3)
Si3 O5 Te3 138.78(14)
C103 C100 C102 108.4(3)
C103 C100 C101 106.5(3)
C102 C100 C101 107.6(4)
C103 C100 Si2 114.4(3)
C102 C100 Si2 111.7(3)
C101 C100 Si2 107.9(3)
C54 C55 C50 119.4(4)
C55 C54 C53 120.8(4)
C122 C120 C123 108.3(3)
C122 C120 C121 106.7(3)
C123 C120 C121 107.4(3)
C122 C120 Si3 113.8(3)
C123 C120 Si3 111.2(3)
C121 C120 Si3 109.2(3)

loop_
_geom_bond_atom_site_label_1
_geom_bond_atom_site_label_2
_geom_bond_distance
Te1 O1 2.055(2)
Te1 O6 2.061(2)
Te1 C10 2.118(3)
Te1 C20 2.117(3)
Te2 O2 2.055(2)
Te2 O3 2.064(2)
Te2 C30 2.114(3)
Te2 C40 2.129(3)
Te3 O5 2.051(2)
Te3 O4 2.054(2)
Te3 C50 2.099(4)
Te3 C60 2.134(3)
Si1 O1 1.625(2)
Si1 O2 1.636(2)
Si1 C70 1.896(3)
Si1 C80 1.919(3)
Si3 O5 1.617(3)
Si3 O6 1.630(2)
Si3 C110 1.897(4)
Si3 C120 1.918(4)
Si2 O4 1.622(2)
Si2 O3 1.628(2)
Si2 C90 1.908(4)
Si2 C100 1.916(4)
C61 C60 1.381(5)
C61 C62 1.389(5)
C53 O11 1.365(5)
C53 C52 1.366(6)
C53 C54 1.391(6)
O8 C23 1.369(4)
O8 C26 1.416(5)
O7 C13 1.362(4)
O7 C16 1.419(5)
O10 C43 1.359(4)
O10 C46 1.426(5)
O9 C33 1.371(4)
O9 C36 1.415(6)
O11 C56 1.416(6)
O12 C63 1.369(4)
O12 C066 1.424(5)
C83 C80 1.537(5)
C50 C51 1.372(5)
C50 C55 1.393(5)
C62 C63 1.373(5)
C22 C23 1.382(5)
C22 C21 1.388(5)
C44 C43 1.384(5)
C44 C45 1.395(5)
C43 C42 1.392(5)
C110 C111 1.542(5)
C110 C113 1.539(5)
C110 C112 1.550(6)
C64 C63 1.383(5)
C64 C65 1.386(5)
C12 C13 1.387(5)
C12 C11 1.389(5)
C23 C24 1.393(5)
C45 C40 1.384(5)
C20 C21 1.393(4)
C20 C25 1.393(5)
C32 C33 1.390(5)
C32 C31 1.388(5)
C41 C42 1.377(5)
C41 C40 1.392(4)
C31 C30 1.378(5)
C60 C65 1.389(5)
C82 C80 1.540(5)
C24 C25 1.378(5)
C102 C100 1.530(5)
C70 C73 1.525(5)
C70 C71 1.541(5)
C70 C72 1.552(5)
C92 C90 1.543(6)
C13 C14 1.396(5)
C33 C34 1.384(6)
C11 C10 1.380(5)
C91 C90 1.533(6)
C10 C15 1.400(5)
C80 C81 1.532(5)
C30 C35 1.387(5)
C90 C93 1.535(5)
C34 C35 1.383(6)
C14 C15 1.379(5)
C52 C51 1.394(5)
C101 C100 1.538(6)
C103 C100 1.528(5)
C121 C120 1.551(5)
C123 C120 1.541(6)
C55 C54 1.384(6)
C120 C122 1.537(5)
